data_7122373
loop_
_publ_author_name
'Mule, Ravindra D.'
'Shaikh, Aslam C.'
'Gade, Amol B.'
'Patil, Nitin T.'

_publ_section_title
;
 A new class of N-doped ionic PAHs via intramolecular [4+2]-cycloaddition
 between arylpyridines and alkynes.
;
_journal_issue 84
_journal_name_full 'Chemical communications (Cambridge, England)'
_journal_page_first 11909
_journal_page_last 11912
_journal_paper_doi 10.1039/c8cc05743e
_journal_volume 54
_journal_year 2018
_chemical_formula_moiety 'C F3 O3 S, C30 H20 N O'
_chemical_formula_sum 'C31 H21 F3 N3 O3 S'
_chemical_formula_weight 559.54
_space_group_crystal_system monoclinic
_space_group_IT_number 15
_space_group_name_Hall '-C 2yc'
_space_group_name_H-M_alt 'C 1 2/c 1'
_symmetry_space_group_name_Hall '-C 2yc'
_symmetry_space_group_name_H-M 'C 1 2/c 1'
_atom_sites_solution_hydrogens geom
_atom_sites_solution_primary iterative
_atom_sites_solution_secondary difmap
_audit_creation_date 2017-11-12
_audit_creation_method
;
  Olex2 1.2-ac2
  (compiled 2012.03.27 svn.r2268, GUI svn.r4156)
;
_audit_update_record
;
2018-02-15 deposited with the CCDC.
2018-09-24 downloaded from the CCDC.
;
_cell_angle_alpha 90.00
_cell_angle_beta 99.425(3)
_cell_angle_gamma 90.00
_cell_formula_units_Z 8
_cell_length_a 9.0551(3)
_cell_length_b 29.5519(9)
_cell_length_c 20.7844(6)
_cell_measurement_reflns_used 5147
_cell_measurement_temperature 298(2)
_cell_measurement_theta_max 28.2420
_cell_measurement_theta_min 3.8520
_cell_volume 5486.7(3)
_computing_cell_refinement 'CrysAlisPro 1.171.38.43d (Rigaku OD, 2015)'
_computing_data_collection 'CrysAlisPro 1.171.38.43d (Rigaku OD, 2015)'
_computing_data_reduction 'CrysAlisPro 1.171.38.43d (Rigaku OD, 2015)'
_computing_molecular_graphics
;
O. V. Dolomanov, L. J. Bourhis, R. J. Gildea, J. A. K. Howard and H. Puschmann,
OLEX2: a complete structure solution, refinement and analysis program.
J. Appl. Cryst. (2009). 42, 339-341.
;
_computing_publication_material
;
O. V. Dolomanov, L. J. Bourhis, R. J. Gildea, J. A. K. Howard and H. Puschmann,
OLEX2: a complete structure solution, refinement and analysis program.
J. Appl. Cryst. (2009). 42, 339-341.
;
_computing_structure_refinement
;
SHELXL, G.M. Sheldrick, Acta Cryst.
(2008). A64, 112-122
;
_computing_structure_solution
;
olex2.solve (L.J. Bourhis, O.V. Dolomanov, R.J. Gildea, J.A.K. Howard,
H. Puschmann, in preparation, 2011)
;
_diffrn_ambient_temperature 298(2)
_diffrn_detector 'CCD plate'
_diffrn_detector_area_resol_mean 16.1640
_diffrn_detector_type Eos
_diffrn_measured_fraction_theta_full 0.9956
_diffrn_measured_fraction_theta_max 0.8330
_diffrn_measurement_details
;
List of Runs (angles in degrees, time in seconds):

  # Type    Start    End  Width  t~exp~   \w     \q     \k     \f   Frames
#--------------------------------------------------------------------------
  1  \w     23.00  49.00   1.00   38.16    --   19.75 -77.00 -60.00   26
  2  \w    -31.00  -5.00   1.00   38.16    --  -20.06 -57.00-150.00   26
  3  \w    -50.00  -3.00   1.00   38.16    --   19.75 -77.00-150.00   47
  4  \w     -4.00  91.00   1.00   38.16    --   19.75  77.00  60.00   95
  5  \w     -5.00  37.00   1.00   38.16    --   19.75  77.00-180.00   42
  6  \w    -74.00 -46.00   1.00   38.16    --  -20.06 164.00 112.00   28
;
_diffrn_measurement_device 'four-circle diffractometer'
_diffrn_measurement_device_type 'SuperNova, Dual, Cu at zero, Eos'
_diffrn_measurement_method '\w scans'
_diffrn_orient_matrix_type 'CrysAlisPro convention (1999,Acta A55,543-557)'
_diffrn_orient_matrix_UB_11 -0.0179827000
_diffrn_orient_matrix_UB_12 -0.0041931000
_diffrn_orient_matrix_UB_13 -0.0339836000
_diffrn_orient_matrix_UB_21 -0.0136451000
_diffrn_orient_matrix_UB_22 0.0234294000
_diffrn_orient_matrix_UB_23 -0.0056072000
_diffrn_orient_matrix_UB_31 0.0761324000
_diffrn_orient_matrix_UB_32 0.0032042000
_diffrn_orient_matrix_UB_33 -0.0031284000
_diffrn_radiation_monochromator mirror
_diffrn_radiation_probe x-ray
_diffrn_radiation_type 'Mo K\a'
_diffrn_radiation_wavelength 0.71073
_diffrn_reflns_av_R_equivalents 0.0000
_diffrn_reflns_av_unetI/netI 0.0487
_diffrn_reflns_limit_h_max 11
_diffrn_reflns_limit_h_min -12
_diffrn_reflns_limit_k_max 38
_diffrn_reflns_limit_k_min 0
_diffrn_reflns_limit_l_max 27
_diffrn_reflns_limit_l_min 0
_diffrn_reflns_number 6269
_diffrn_reflns_theta_full 29.30
_diffrn_reflns_theta_max 29.30
_diffrn_reflns_theta_min 2.93
_diffrn_source 'micro-focus sealed X-ray tube'
_diffrn_source_type 'SuperNova (Mo) X-ray Source'
_exptl_absorpt_coefficient_mu 0.177
_exptl_absorpt_correction_T_max 1.00000
_exptl_absorpt_correction_T_min 0.62585
_exptl_absorpt_correction_type multi-scan
_exptl_absorpt_process_details
;
CrysAlisPro 1.171.38.43d (Rigaku Oxford Diffraction, 2015)
Empirical absorption correction using spherical harmonics,
 implemented in SCALE3 ABSPACK scaling algorithm.
;
_exptl_crystal_colour yellow
_exptl_crystal_density_diffrn 1.355
_exptl_crystal_density_method 'not measured'
_exptl_crystal_description block
_exptl_crystal_F_000 2360
_exptl_crystal_size_max 0.4
_exptl_crystal_size_mid 0.3
_exptl_crystal_size_min 0.3
_refine_diff_density_max 0.396
_refine_diff_density_min -0.314
_refine_diff_density_rms 0.069
_refine_ls_extinction_method none
_refine_ls_goodness_of_fit_ref 1.082
_refine_ls_hydrogen_treatment mixed
_refine_ls_matrix_type full
_refine_ls_number_parameters 362
_refine_ls_number_reflns 6269
_refine_ls_number_restraints 0
_refine_ls_restrained_S_all 1.082
_refine_ls_R_factor_all 0.0888
_refine_ls_R_factor_gt 0.0677
_refine_ls_shift/su_max 0.001
_refine_ls_shift/su_mean 0.000
_refine_ls_structure_factor_coef Fsqd
_refine_ls_weighting_details 'calc w=1/[\s^2^(Fo^2^)+(0.1176P)^2^+2.3496P] where P=(Fo^2^+2Fc^2^)/3'
_refine_ls_weighting_scheme calc
_refine_ls_wR_factor_gt 0.2010
_refine_ls_wR_factor_ref 0.2198
_reflns_number_gt 4464
_reflns_number_total 6269
_reflns_threshold_expression >2sigma(I)
_cod_data_source_file c8cc05743e2.cif
_cod_data_source_block aslambhai2
_cod_depositor_comments 'Adding full bibliography for 7122372--7122373.cif.'
_cod_database_code 7122373
_chemical_oxdiff_formula 'C10 H10 N10 O10 S10 F10'
_reflns_odcompleteness_completeness 99.56
_reflns_odcompleteness_iscentric 1
_reflns_odcompleteness_theta 26.32
_oxdiff_exptl_absorpt_empirical_details
;
Empirical correction (ABSPACK) includes:
- Absorption correction using spherical harmonics
- Frame scaling
;
_oxdiff_exptl_absorpt_empirical_full_max 1.619
_oxdiff_exptl_absorpt_empirical_full_min 0.586

loop_
_space_group_symop_id
_space_group_symop_operation_xyz
1 'x, y, z'
2 '-x, y, -z+1/2'
3 'x+1/2, y+1/2, z'
4 '-x+1/2, y+1/2, -z+1/2'
5 '-x, -y, -z'
6 'x, -y, z-1/2'
7 '-x+1/2, -y+1/2, -z'
8 'x+1/2, -y+1/2, z-1/2'

loop_
_atom_site_label
_atom_site_type_symbol
_atom_site_fract_x
_atom_site_fract_y
_atom_site_fract_z
_atom_site_U_iso_or_equiv
_atom_site_adp_type
_atom_site_occupancy
_atom_site_symmetry_multiplicity
_atom_site_calc_flag
_atom_site_refinement_flags
S3 S 0.09648(7) 0.36677(2) 0.43703(3) 0.0469(2) Uani 1 1 d .
N9 N 0.4965(2) 0.63646(6) 0.44190(10) 0.0411(4) Uani 1 1 d .
O6 O 0.0288(3) 0.32544(7) 0.45276(12) 0.0721(6) Uani 1 1 d .
F1 F 0.1002(3) 0.33525(7) 0.32067(10) 0.0981(8) Uani 1 1 d .
O5 O 0.0310(3) 0.40670(7) 0.45969(11) 0.0710(6) Uani 1 1 d .
F8 F 0.1020(3) 0.40765(7) 0.32652(10) 0.0928(7) Uani 1 1 d .
C18 C 0.5646(2) 0.60123(7) 0.41284(11) 0.0389(5) Uani 1 1 d .
O4 O 0.2552(2) 0.36640(9) 0.44644(12) 0.0812(7) Uani 1 1 d .
C17 C 0.6900(3) 0.60980(7) 0.38644(11) 0.0391(5) Uani 1 1 d .
F7 F -0.0973(3) 0.37135(10) 0.32994(14) 0.1256(10) Uani 1 1 d .
C36 C 0.7106(3) 0.56537(10) 0.28720(13) 0.0539(6) Uani 1 1 d .
H36 H 0.6533 0.5873 0.2625 0.065 Uiso 1 1 calc R
O33 O 1.2892(3) 0.70501(10) 0.30495(13) 0.0859(8) Uani 1 1 d .
C24 C 0.4754(3) 0.56108(8) 0.42015(11) 0.0424(5) Uani 1 1 d .
C16 C 0.7509(2) 0.65488(7) 0.38833(11) 0.0389(5) Uani 1 1 d .
C14 C 0.5423(3) 0.67999(8) 0.44282(12) 0.0435(5) Uani 1 1 d .
C28 C 1.1560(3) 0.69519(12) 0.32437(13) 0.0618(8) Uani 1 1 d .
C40 C 0.8349(3) 0.53728(9) 0.38962(13) 0.0515(6) Uani 1 1 d .
H40 H 0.8630 0.5407 0.4344 0.062 Uiso 1 1 calc R
C15 C 0.6701(3) 0.69007(8) 0.41347(11) 0.0428(5) Uani 1 1 d .
C27 C 1.1249(3) 0.64964(12) 0.33007(15) 0.0616(7) Uani 1 1 d .
H27 H 1.1930 0.6282 0.3204 0.074 Uiso 1 1 calc R
C29 C 1.0588(3) 0.72702(11) 0.34000(15) 0.0615(7) Uani 1 1 d .
H29 H 1.0796 0.7576 0.3362 0.074 Uiso 1 1 calc R
C22 C 0.3809(3) 0.48586(10) 0.41680(14) 0.0594(7) Uani 1 1 d .
H22 H 0.3875 0.4557 0.4047 0.071 Uiso 1 1 calc R
C35 C 0.7491(2) 0.57040(7) 0.35390(11) 0.0394(5) Uani 1 1 d .
C26 C 0.9946(3) 0.63570(9) 0.34988(14) 0.0524(6) Uani 1 1 d .
H26 H 0.9759 0.6049 0.3529 0.063 Uiso 1 1 calc R
C39 C 0.8785(3) 0.49952(10) 0.35908(16) 0.0629(8) Uani 1 1 d .
H39 H 0.9342 0.4771 0.3834 0.076 Uiso 1 1 calc R
C23 C 0.4861(3) 0.51602(9) 0.40150(13) 0.0516(6) Uani 1 1 d .
H23 H 0.5620 0.5066 0.3794 0.062 Uiso 1 1 calc R
C31 C 0.8324(3) 0.74709(9) 0.38222(15) 0.0596(7) Uani 1 1 d .
H31 H 0.8542 0.7775 0.3768 0.072 Uiso 1 1 calc R
C13 C 0.4610(3) 0.71085(10) 0.47561(15) 0.0571(7) Uani 1 1 d .
H13 H 0.4875 0.7413 0.4781 0.068 Uiso 1 1 calc R
C30 C 0.9269(3) 0.71335(9) 0.36189(13) 0.0499(6) Uani 1 1 d .
C32 C 0.7128(3) 0.73597(9) 0.40905(15) 0.0551(7) Uani 1 1 d .
H32 H 0.6571 0.7586 0.4250 0.066 Uiso 1 1 calc R
C25 C 0.8892(3) 0.66695(8) 0.36563(11) 0.0423(5) Uani 1 1 d .
C12 C 0.3435(4) 0.69587(11) 0.50357(16) 0.0670(8) Uani 1 1 d .
H12 H 0.2936 0.7164 0.5262 0.080 Uiso 1 1 calc R
C20 C 0.2541(3) 0.54281(11) 0.46841(14) 0.0592(7) Uani 1 1 d .
H20 H 0.1778 0.5518 0.4906 0.071 Uiso 1 1 calc R
C19 C 0.3592(3) 0.57371(9) 0.45363(12) 0.0484(6) Uani 1 1 d .
C37 C 0.7583(4) 0.52728(13) 0.25727(16) 0.0773(10) Uani 1 1 d .
H37 H 0.7339 0.5239 0.2123 0.093 Uiso 1 1 calc R
C38 C 0.8404(4) 0.49485(11) 0.29341(18) 0.0740(9) Uani 1 1 d .
H38 H 0.8706 0.4693 0.2730 0.089 Uiso 1 1 calc R
C21 C 0.2662(4) 0.49854(11) 0.44928(15) 0.0647(8) Uani 1 1 d .
H21 H 0.1970 0.4772 0.4582 0.078 Uiso 1 1 calc R
C2 C 0.0479(4) 0.37035(10) 0.34964(15) 0.0623(8) Uani 1 1 d .
C34 C 1.3312(5) 0.75116(16) 0.3008(2) 0.1025(14) Uani 1 1 d .
H34A H 1.2554 0.7669 0.2715 0.154 Uiso 1 1 calc R
H34B H 1.4246 0.7529 0.2848 0.154 Uiso 1 1 calc R
H34C H 1.3419 0.7648 0.3432 0.154 Uiso 1 1 calc R
C11 C 0.2958(3) 0.65144(11) 0.49946(15) 0.0616(7) Uani 1 1 d .
H11 H 0.2131 0.6423 0.5174 0.074 Uiso 1 1 calc R
C10 C 0.3746(3) 0.62100(9) 0.46796(12) 0.0477(6) Uani 1 1 d .

loop_
_atom_site_aniso_label
_atom_site_aniso_U_11
_atom_site_aniso_U_22
_atom_site_aniso_U_33
_atom_site_aniso_U_23
_atom_site_aniso_U_13
_atom_site_aniso_U_12
S3 0.0544(4) 0.0408(4) 0.0466(3) 0.0002(2) 0.0120(3) 0.0040(2)
N9 0.0363(9) 0.0425(11) 0.0448(10) 0.0037(8) 0.0077(8) 0.0044(8)
O6 0.0987(17) 0.0385(10) 0.0885(15) 0.0066(10) 0.0433(13) 0.0007(10)
F1 0.155(2) 0.0773(14) 0.0629(11) -0.0216(10) 0.0221(12) 0.0169(13)
O5 0.0975(17) 0.0446(11) 0.0786(14) -0.0102(10) 0.0369(12) 0.0059(10)
F8 0.142(2) 0.0732(13) 0.0662(11) 0.0240(10) 0.0259(12) 0.0065(12)
C18 0.0407(11) 0.0361(11) 0.0391(11) 0.0002(9) 0.0045(9) 0.0024(9)
O4 0.0520(12) 0.118(2) 0.0683(14) 0.0108(13) -0.0046(10) 0.0072(12)
C17 0.0441(11) 0.0364(12) 0.0365(10) 0.0013(9) 0.0060(9) 0.0015(9)
F7 0.0790(15) 0.173(3) 0.1066(19) 0.0025(17) -0.0383(14) 0.0046(16)
C36 0.0550(15) 0.0584(16) 0.0453(13) -0.0043(11) -0.0005(11) 0.0025(12)
O33 0.0607(13) 0.115(2) 0.0883(16) -0.0020(14) 0.0307(12) -0.0235(13)
C24 0.0393(11) 0.0453(13) 0.0408(11) 0.0037(9) 0.0012(9) -0.0040(9)
C16 0.0392(11) 0.0367(11) 0.0412(11) 0.0037(9) 0.0070(9) 0.0003(9)
C14 0.0439(12) 0.0394(12) 0.0461(12) -0.0002(9) 0.0040(10) 0.0073(9)
C28 0.0511(15) 0.086(2) 0.0499(14) 0.0025(14) 0.0133(12) -0.0199(15)
C40 0.0580(15) 0.0484(14) 0.0481(13) 0.0020(11) 0.0086(11) 0.0068(11)
C15 0.0455(12) 0.0349(12) 0.0470(12) 0.0014(9) 0.0048(10) 0.0030(9)
C27 0.0488(14) 0.0740(19) 0.0646(17) -0.0120(15) 0.0167(13) -0.0045(14)
C29 0.0582(16) 0.0642(18) 0.0626(17) 0.0083(14) 0.0113(14) -0.0129(14)
C22 0.0697(18) 0.0472(15) 0.0586(15) 0.0062(12) 0.0031(14) -0.0161(13)
C35 0.0381(11) 0.0370(11) 0.0442(11) -0.0023(9) 0.0102(9) -0.0005(9)
C26 0.0463(13) 0.0551(15) 0.0580(15) -0.0069(12) 0.0144(12) -0.0057(11)
C39 0.0641(17) 0.0478(15) 0.077(2) -0.0010(14) 0.0116(15) 0.0137(13)
C23 0.0550(14) 0.0441(14) 0.0536(14) 0.0011(11) 0.0024(12) -0.0082(11)
C31 0.0635(17) 0.0350(13) 0.0796(19) 0.0125(13) 0.0094(14) -0.0026(11)
C13 0.0591(16) 0.0456(14) 0.0673(16) 0.0001(12) 0.0128(13) 0.0145(12)
C30 0.0490(13) 0.0497(14) 0.0509(13) 0.0082(11) 0.0078(11) -0.0076(11)
C32 0.0557(15) 0.0344(12) 0.0753(18) 0.0028(12) 0.0108(13) 0.0040(11)
C25 0.0418(12) 0.0441(12) 0.0411(11) 0.0041(9) 0.0073(9) -0.0032(10)
C12 0.0710(19) 0.0616(18) 0.0746(19) -0.0009(15) 0.0302(15) 0.0219(15)
C20 0.0447(14) 0.0714(19) 0.0617(16) 0.0129(14) 0.0089(12) -0.0084(12)
C19 0.0389(12) 0.0562(15) 0.0492(13) 0.0091(11) 0.0046(10) -0.0005(10)
C37 0.080(2) 0.095(3) 0.0537(16) -0.0332(17) 0.0026(16) 0.0065(19)
C38 0.075(2) 0.0625(19) 0.085(2) -0.0317(17) 0.0134(17) 0.0136(15)
C21 0.0627(17) 0.0642(18) 0.0643(17) 0.0152(14) 0.0019(14) -0.0224(14)
C2 0.0711(19) 0.0584(17) 0.0545(15) -0.0003(13) 0.0021(14) 0.0026(14)
C34 0.081(2) 0.119(3) 0.115(3) 0.016(3) 0.038(2) -0.047(2)
C11 0.0511(15) 0.0711(19) 0.0675(18) 0.0059(14) 0.0240(14) 0.0161(14)
C10 0.0382(12) 0.0582(15) 0.0482(13) 0.0094(11) 0.0114(10) 0.0057(11)

loop_
_atom_type_symbol
_atom_type_description
_atom_type_scat_dispersion_real
_atom_type_scat_dispersion_imag
_atom_type_scat_source
C C 0.0033 0.0016 'International Tables Vol C Tables 4.2.6.8 and 6.1.1.4'
H H 0.0000 0.0000 'International Tables Vol C Tables 4.2.6.8 and 6.1.1.4'
F F 0.0171 0.0103 'International Tables Vol C Tables 4.2.6.8 and 6.1.1.4'
N N 0.0061 0.0033 'International Tables Vol C Tables 4.2.6.8 and 6.1.1.4'
O O 0.0106 0.0060 'International Tables Vol C Tables 4.2.6.8 and 6.1.1.4'
S S 0.1246 0.1234 'International Tables Vol C Tables 4.2.6.8 and 6.1.1.4'

loop_
_geom_angle_atom_site_label_1
_geom_angle_atom_site_label_2
_geom_angle_atom_site_label_3
_geom_angle
O6 S3 O5 114.37(14)
O6 S3 C2 103.78(14)
O5 S3 C2 103.72(14)
O4 S3 O6 115.15(15)
O4 S3 O5 115.14(15)
O4 S3 C2 102.37(16)
C14 N9 C18 124.1(2)
C14 N9 C10 124.8(2)
C10 N9 C18 111.1(2)
N9 C18 C24 105.7(2)
C17 C18 N9 119.4(2)
C17 C18 C24 134.9(2)
C18 C17 C16 120.1(2)
C18 C17 C35 114.98(19)
C16 C17 C35 124.9(2)
C35 C36 C37 119.4(2)
C28 O33 C34 118.7(3)
C23 C24 C18 133.1(2)
C23 C24 C19 119.0(2)
C19 C24 C18 107.9(2)
C17 C16 C25 124.4(2)
C15 C16 C17 118.1(2)
C15 C16 C25 117.6(2)
N9 C14 C15 117.5(2)
N9 C14 C13 116.0(2)
C13 C14 C15 126.5(2)
O33 C28 C27 115.8(3)
O33 C28 C29 124.1(3)
C29 C28 C27 120.1(3)
C39 C40 C35 120.3(2)
C16 C15 C14 120.5(2)
C32 C15 C16 121.0(2)
C32 C15 C14 118.5(2)
C26 C27 C28 120.9(3)
C28 C29 C30 119.7(3)
C23 C22 C21 122.7(3)
C36 C35 C17 119.3(2)
C36 C35 C40 119.2(2)
C40 C35 C17 121.3(2)
C27 C26 C25 121.4(3)
C38 C39 C40 120.1(3)
C22 C23 C24 118.1(3)
C32 C31 C30 121.3(2)
C12 C13 C14 119.9(3)
C29 C30 C31 118.6(3)
C29 C30 C25 121.4(3)
C25 C30 C31 120.0(2)
C31 C32 C15 120.7(3)
C26 C25 C16 124.7(2)
C26 C25 C30 116.4(2)
C30 C25 C16 118.9(2)
C13 C12 C11 122.6(3)
C21 C20 C19 118.1(3)
C24 C19 C10 107.9(2)
C20 C19 C24 122.1(3)
C20 C19 C10 130.0(3)
C38 C37 C36 120.4(3)
C39 C38 C37 120.6(3)
C20 C21 C22 120.1(3)
F1 C2 S3 111.5(2)
F1 C2 F8 107.7(3)
F8 C2 S3 111.7(2)
F7 C2 S3 112.5(3)
F7 C2 F1 106.9(3)
F7 C2 F8 106.2(3)
C10 C11 C12 118.0(3)
N9 C10 C19 107.3(2)
C11 C10 N9 118.6(3)
C11 C10 C19 134.1(3)

loop_
_geom_bond_atom_site_label_1
_geom_bond_atom_site_label_2
_geom_bond_distance
S3 O6 1.428(2)
S3 O5 1.434(2)
S3 O4 1.419(2)
S3 C2 1.800(3)
N9 C18 1.396(3)
N9 C14 1.351(3)
N9 C10 1.385(3)
F1 C2 1.325(4)
F8 C2 1.328(4)
C18 C17 1.364(3)
C18 C24 1.457(3)
C17 C16 1.440(3)
C17 C35 1.489(3)
F7 C2 1.312(4)
C36 C35 1.381(3)
C36 C37 1.389(4)
O33 C28 1.364(4)
O33 C34 1.422(5)
C24 C23 1.395(3)
C24 C19 1.403(4)
C16 C15 1.419(3)
C16 C25 1.453(3)
C14 C15 1.426(4)
C14 C13 1.415(4)
C28 C27 1.384(5)
C28 C29 1.364(5)
C40 C35 1.387(3)
C40 C39 1.374(4)
C15 C32 1.417(3)
C27 C26 1.374(4)
C29 C30 1.405(4)
C22 C23 1.380(4)
C22 C21 1.380(5)
C26 C25 1.405(4)
C39 C38 1.359(5)
C31 C30 1.422(4)
C31 C32 1.338(4)
C13 C12 1.367(4)
C30 C25 1.418(3)
C12 C11 1.380(5)
C20 C19 1.389(4)
C20 C21 1.377(4)
C19 C10 1.431(4)
C37 C38 1.361(5)
C11 C10 1.378(4)
